data_1572005
loop_
_publ_author_name
'Wang, Patrick'
'Fares, Mohamed'
'Eladwy, Radwa A.'
'Bhuyan, Deep J.'
'Wu, Xin'
'Lewis, William'
'Loeb, Stephen J.'
'Macreadie, Lauren K.'
'Gale, Philip A.'

_publ_section_title
;
 Platinum-based metal complexes as chloride transporters that trigger
 apoptosis.
;
_journal_issue 29
_journal_name_full 'Chemical science'
_journal_page_first 11584
_journal_page_last 11593
_journal_paper_doi 10.1039/d4sc02115k
_journal_volume 15
_journal_year 2024
_chemical_formula_moiety 'C64 H84 N12 O4 Pt, 2(B F4)'
_chemical_formula_sum 'C64 H84 B2 F8 N12 O4 Pt'
_chemical_formula_weight 1454.14
_chemical_name_systematic 'Hexyl complex'
_space_group_crystal_system monoclinic
_space_group_IT_number 14
_space_group_name_Hall '-P 2ybc'
_space_group_name_H-M_alt 'P 1 21/c 1'
_atom_sites_solution_hydrogens mixed
_atom_sites_solution_primary iterative
_audit_creation_date 2024-02-07
_audit_creation_method
;
Olex2 1.5
(compiled 2023.08.24 svn.re1ec1418 for OlexSys, GUI svn.r6817)
;
_audit_update_record
;
2024-02-16 deposited with the CCDC.	2024-06-21 downloaded from the CCDC.
;
_cell_angle_alpha 90
_cell_angle_beta 93.431(6)
_cell_angle_gamma 90
_cell_formula_units_Z 2
_cell_length_a 13.203(3)
_cell_length_b 14.387(3)
_cell_length_c 17.238(4)
_cell_measurement_reflns_used 9985
_cell_measurement_temperature 100.00
_cell_measurement_theta_max 31.340
_cell_measurement_theta_min 2.358
_cell_volume 3268.5(13)
_computing_cell_refinement 'SAINT v8.34A (Bruker, 2013)'
_computing_data_reduction 'SAINT v8.34A (Bruker, 2013)'
_computing_molecular_graphics 'Olex2 1.5 (Dolomanov et al., 2009)'
_computing_publication_material 'Olex2 1.5 (Dolomanov et al., 2009)'
_computing_structure_refinement 'SHELXL 2018/3 (Sheldrick, 2015)'
_computing_structure_solution 'olex2.solve 1.5 (Bourhis et al., 2015)'
_diffrn_ambient_temperature 100.00
_diffrn_measured_fraction_theta_full 1.000
_diffrn_measured_fraction_theta_max 1.000
_diffrn_measurement_device_type 'Bruker APEX-II CCD'
_diffrn_measurement_method '\f and \w scans'
_diffrn_radiation_type MoK\a
_diffrn_radiation_wavelength 0.71073
_diffrn_reflns_av_R_equivalents 0.0584
_diffrn_reflns_av_unetI/netI 0.0315
_diffrn_reflns_Laue_measured_fraction_full 1.000
_diffrn_reflns_Laue_measured_fraction_max 1.000
_diffrn_reflns_limit_h_max 17
_diffrn_reflns_limit_h_min -17
_diffrn_reflns_limit_k_max 18
_diffrn_reflns_limit_k_min -18
_diffrn_reflns_limit_l_max 22
_diffrn_reflns_limit_l_min -22
_diffrn_reflns_number 71595
_diffrn_reflns_point_group_measured_fraction_full 1.000
_diffrn_reflns_point_group_measured_fraction_max 1.000
_diffrn_reflns_theta_full 25.242
_diffrn_reflns_theta_max 27.485
_diffrn_reflns_theta_min 1.845
_diffrn_standards_number 0
_exptl_absorpt_coefficient_mu 2.226
_exptl_absorpt_correction_T_max 0.7464
_exptl_absorpt_correction_T_min 0.4435
_exptl_absorpt_correction_type multi-scan
_exptl_absorpt_process_details
;
SADABS-2014/5 (Bruker,2014/5) was used for absorption correction.
wR2(int) was 0.1457 before and 0.0765 after correction.
The Ratio of minimum to maximum transmission is 0.5942.
The \l/2 correction factor is 0.00150.
;
_exptl_crystal_colour 'clear yellow'
_exptl_crystal_colour_lustre clear
_exptl_crystal_colour_primary yellow
_exptl_crystal_density_diffrn 1.477
_exptl_crystal_description tablet
_exptl_crystal_F_000 1488
_exptl_crystal_preparation 'Evaporation of acetonitrile'
_exptl_crystal_recrystallization_method 'From saturated solution of acetonitrile'
_exptl_crystal_size_max 0.9
_exptl_crystal_size_mid 0.27
_exptl_crystal_size_min 0.195
_refine_diff_density_max 1.041
_refine_diff_density_min -0.653
_refine_diff_density_rms 0.077
_refine_ls_extinction_method none
_refine_ls_goodness_of_fit_ref 1.074
_refine_ls_hydrogen_treatment mixed
_refine_ls_matrix_type full
_refine_ls_number_parameters 426
_refine_ls_number_reflns 7499
_refine_ls_number_restraints 0
_refine_ls_restrained_S_all 1.074
_refine_ls_R_factor_all 0.0318
_refine_ls_R_factor_gt 0.0242
_refine_ls_shift/su_max 0.001
_refine_ls_shift/su_mean 0.000
_refine_ls_structure_factor_coef Fsqd
_refine_ls_weighting_details 'w=1/[\s^2^(Fo^2^)+(0.0134P)^2^+4.3065P] where P=(Fo^2^+2Fc^2^)/3'
_refine_ls_weighting_scheme calc
_refine_ls_wR_factor_gt 0.0560
_refine_ls_wR_factor_ref 0.0594
_reflns_Friedel_coverage 0.000
_reflns_number_gt 6348
_reflns_number_total 7499
_reflns_threshold_expression 'I > 2\s(I)'
_cod_data_source_file d4sc02115k2.cif
_cod_data_source_block pag22_s2540_fr248
_cod_depositor_comments 'Adding full bibliography for 1572002--1572006.cif.'
_cod_original_cell_volume 3268.6(13)
_cod_database_code 1572005
_shelx_shelxl_version_number 2018/3
_shelx_space_group_comment
;
The symmetry employed for this shelxl refinement is uniquely defined
by the following loop, which should always be used as a source of
symmetry information in preference to the above space-group names.
They are only intended as comments.
;
_shelx_estimated_absorpt_t_max 0.671
_shelx_estimated_absorpt_t_min 0.239
_olex2_refinement_description
;
1.a Secondary CH2 refined with riding coordinates:
 C15(H15A,H15B), C16(H16A,H16B), C17(H17A,H17B), C18(H18A,H18B), C19(H19A,
 H19B), C45(H45A,H45B), C46(H46A,H46B), C47(H47A,H47B), C48(H48A,H48B),
 C49(H49A,H49B)
1.b Aromatic/amide H refined with riding coordinates:
 C2(H2), C5(H5), C6(H6), C7(H7), C9(H9), C10(H10), C32(H32), C35(H35),
 C36(H36), C37(H37), C39(H39), C40(H40)
1.c Idealised Me refined as rotating group:
 C20(H20A,H20B,H20C), C50(H50A,H50B,H50C)
;
_olex2_submission_special_instructions 'No special instructions were received'

loop_
_space_group_symop_operation_xyz
'x, y, z'
'-x, y+1/2, -z+1/2'
'-x, -y, -z'
'x, -y-1/2, z-1/2'

loop_
_atom_site_label
_atom_site_type_symbol
_atom_site_fract_x
_atom_site_fract_y
_atom_site_fract_z
_atom_site_U_iso_or_equiv
_atom_site_adp_type
_atom_site_occupancy
_atom_site_site_symmetry_order
_atom_site_calc_flag
_atom_site_refinement_flags_posn
_atom_site_refinement_flags_adp
_atom_site_refinement_flags_occupancy
_atom_site_disorder_assembly
_atom_site_disorder_group
Pt1 Pt 0.500000 0.000000 0.000000 0.01192(4) Uani 1 2 d S . P . .
N1 N 0.43505(14) -0.03639(13) 0.09873(11) 0.0134(4) Uani 1 1 d . . . . .
C2 C 0.48065(17) -0.01557(14) 0.16735(13) 0.0143(4) Uani 1 1 d . . . . .
H2 H 0.543857 0.016084 0.168339 0.017 Uiso 1 1 calc R U . . .
C3 C 0.44009(17) -0.03803(15) 0.23857(13) 0.0142(4) Uani 1 1 d . . . . .
C4 C 0.49053(18) -0.01651(15) 0.31270(14) 0.0160(5) Uani 1 1 d . . . . .
C5 C 0.44292(18) -0.04028(17) 0.37915(14) 0.0186(5) Uani 1 1 d . . . . .
H5 H 0.474590 -0.025903 0.428626 0.022 Uiso 1 1 calc R U . . .
C6 C 0.34830(19) -0.08542(17) 0.37460(14) 0.0208(5) Uani 1 1 d . . . . .
H6 H 0.317843 -0.101422 0.421336 0.025 Uiso 1 1 calc R U . . .
C7 C 0.29893(18) -0.10693(17) 0.30525(14) 0.0200(5) Uani 1 1 d . . . . .
H7 H 0.235089 -0.137538 0.303774 0.024 Uiso 1 1 calc R U . . .
C8 C 0.34372(17) -0.08323(15) 0.23569(14) 0.0158(4) Uani 1 1 d . . . . .
C9 C 0.29721(17) -0.10363(16) 0.16169(14) 0.0172(5) Uani 1 1 d . . . . .
H9 H 0.232803 -0.133269 0.157935 0.021 Uiso 1 1 calc R U . . .
C10 C 0.34341(17) -0.08140(15) 0.09587(13) 0.0161(5) Uani 1 1 d . . . . .
H10 H 0.311546 -0.097394 0.046816 0.019 Uiso 1 1 calc R U . . .
N11 N 0.58559(16) 0.02672(16) 0.31398(12) 0.0203(4) Uani 1 1 d . . . . .
H11 H 0.616(2) 0.029(2) 0.2727(18) 0.024 Uiso 1 1 d . U . . .
C12 C 0.63373(18) 0.07330(17) 0.37644(14) 0.0197(5) Uani 1 1 d . . . . .
O13 O 0.60213(14) 0.07429(15) 0.44159(10) 0.0310(4) Uani 1 1 d . . . . .
N14 N 0.71891(17) 0.11885(16) 0.35858(13) 0.0248(5) Uani 1 1 d . . . . .
H14 H 0.735(2) 0.120(2) 0.3133(18) 0.030 Uiso 1 1 d . U . . .
C15 C 0.77692(19) 0.17239(18) 0.41736(15) 0.0244(5) Uani 1 1 d . . . . .
H15A H 0.729227 0.205059 0.450176 0.029 Uiso 1 1 calc R U . . .
H15B H 0.816794 0.220144 0.391246 0.029 Uiso 1 1 calc R U . . .
C16 C 0.84855(19) 0.11383(17) 0.46912(15) 0.0215(5) Uani 1 1 d . . . . .
H16A H 0.901187 0.086783 0.437335 0.026 Uiso 1 1 calc R U . . .
H16B H 0.810092 0.061873 0.490883 0.026 Uiso 1 1 calc R U . . .
C17 C 0.90003(19) 0.16940(17) 0.53568(15) 0.0220(5) Uani 1 1 d . . . . .
H17A H 0.939474 0.220711 0.513931 0.026 Uiso 1 1 calc R U . . .
H17B H 0.847404 0.197301 0.566986 0.026 Uiso 1 1 calc R U . . .
C18 C 0.9705(2) 0.11003(18) 0.58826(16) 0.0271(6) Uani 1 1 d . . . . .
H18A H 0.929258 0.064088 0.615216 0.033 Uiso 1 1 calc R U . . .
H18B H 1.016545 0.075115 0.555558 0.033 Uiso 1 1 calc R U . . .
C19 C 1.0341(3) 0.1644(2) 0.64871(18) 0.0393(7) Uani 1 1 d . . . . .
H19A H 0.988652 0.194555 0.684814 0.047 Uiso 1 1 calc R U . . .
H19B H 1.071102 0.214098 0.622449 0.047 Uiso 1 1 calc R U . . .
C20 C 1.1101(3) 0.1038(3) 0.6951(2) 0.0616(11) Uani 1 1 d . . . . .
H20A H 1.157202 0.075822 0.659947 0.092 Uiso 1 1 calc R U . . .
H20B H 1.073989 0.054557 0.721371 0.092 Uiso 1 1 calc R U . . .
H20C H 1.148221 0.141901 0.733900 0.092 Uiso 1 1 calc R U . . .
N31 N 0.58497(14) -0.11682(13) 0.00778(11) 0.0141(4) Uani 1 1 d . . . . .
C32 C 0.68039(17) -0.11168(16) 0.03643(13) 0.0144(4) Uani 1 1 d . . . . .
H32 H 0.708140 -0.052229 0.048866 0.017 Uiso 1 1 calc R U . . .
C33 C 0.74230(17) -0.19072(16) 0.04917(13) 0.0159(4) Uani 1 1 d . . . . .
C34 C 0.84467(18) -0.18433(16) 0.08214(14) 0.0187(5) Uani 1 1 d . . . . .
C35 C 0.89941(19) -0.26525(18) 0.09383(16) 0.0245(5) Uani 1 1 d . . . . .
H35 H 0.966790 -0.262740 0.116389 0.029 Uiso 1 1 calc R U . . .
C36 C 0.8560(2) -0.35146(17) 0.07253(17) 0.0282(6) Uani 1 1 d . . . . .
H36 H 0.895592 -0.406105 0.080737 0.034 Uiso 1 1 calc R U . . .
C37 C 0.7593(2) -0.35993(17) 0.04053(16) 0.0258(6) Uani 1 1 d . . . . .
H37 H 0.732377 -0.419230 0.026499 0.031 Uiso 1 1 calc R U . . .
C38 C 0.70026(18) -0.27899(16) 0.02872(14) 0.0192(5) Uani 1 1 d . . . . .
C39 C 0.59888(19) -0.28115(16) -0.00296(15) 0.0225(5) Uani 1 1 d . . . . .
H39 H 0.568780 -0.338932 -0.017810 0.027 Uiso 1 1 calc R U . . .
C40 C 0.54410(19) -0.20160(17) -0.01239(14) 0.0199(5) Uani 1 1 d . . . . .
H40 H 0.476019 -0.204821 -0.033409 0.024 Uiso 1 1 calc R U . . .
N41 N 0.88336(16) -0.09663(15) 0.10060(14) 0.0228(5) Uani 1 1 d . . . . .
H41 H 0.847(2) -0.055(2) 0.1075(18) 0.027 Uiso 1 1 d . U . . .
C42 C 0.98451(18) -0.06882(18) 0.10045(15) 0.0227(5) Uani 1 1 d . . . . .
O43 O 1.05407(14) -0.12353(13) 0.09430(13) 0.0323(5) Uani 1 1 d . . . . .
N44 N 0.99614(17) 0.02413(16) 0.10655(15) 0.0278(5) Uani 1 1 d . . . . .
H44 H 0.943(2) 0.059(2) 0.1034(18) 0.033 Uiso 1 1 d . U . . .
C45 C 1.09423(19) 0.06893(19) 0.10110(16) 0.0262(6) Uani 1 1 d . . . . .
H45A H 1.085500 0.124548 0.067544 0.031 Uiso 1 1 calc R U . . .
H45B H 1.140314 0.025655 0.075778 0.031 Uiso 1 1 calc R U . . .
C46 C 1.14362(18) 0.09822(17) 0.17941(15) 0.0219(5) Uani 1 1 d . . . . .
H46A H 1.155676 0.042606 0.212500 0.026 Uiso 1 1 calc R U . . .
H46B H 1.097222 0.140130 0.205849 0.026 Uiso 1 1 calc R U . . .
C47 C 1.24438(19) 0.14805(17) 0.16942(15) 0.0220(5) Uani 1 1 d . . . . .
H47A H 1.288812 0.106688 0.140593 0.026 Uiso 1 1 calc R U . . .
H47B H 1.231120 0.204363 0.137410 0.026 Uiso 1 1 calc R U . . .
C48 C 1.30046(19) 0.17642(18) 0.24513(15) 0.0225(5) Uani 1 1 d . . . . .
H48A H 1.310537 0.120914 0.278648 0.027 Uiso 1 1 calc R U . . .
H48B H 1.258300 0.221205 0.272563 0.027 Uiso 1 1 calc R U . . .
C49 C 1.4036(2) 0.22059(18) 0.23282(15) 0.0249(5) Uani 1 1 d . . . . .
H49A H 1.444355 0.177186 0.202850 0.030 Uiso 1 1 calc R U . . .
H49B H 1.393221 0.278049 0.201749 0.030 Uiso 1 1 calc R U . . .
C50 C 1.4618(2) 0.24406(19) 0.30854(16) 0.0288(6) Uani 1 1 d . . . . .
H50A H 1.531115 0.262461 0.298070 0.043 Uiso 1 1 calc R U . . .
H50B H 1.463900 0.189498 0.342629 0.043 Uiso 1 1 calc R U . . .
H50C H 1.428042 0.295437 0.333977 0.043 Uiso 1 1 calc R U . . .
B61 B 0.7379(2) 0.1175(2) 0.14740(17) 0.0250(6) Uani 1 1 d . . . . .
F62 F 0.72446(12) 0.03378(12) 0.18410(10) 0.0325(4) Uani 1 1 d . . . . .
F63 F 0.80234(15) 0.17286(13) 0.19807(11) 0.0459(5) Uani 1 1 d . . . . .
F64 F 0.64839(14) 0.16110(13) 0.13272(12) 0.0484(5) Uani 1 1 d . . . . .
F65 F 0.78704(13) 0.10135(12) 0.08026(9) 0.0344(4) Uani 1 1 d . . . . .

loop_
_atom_site_aniso_label
_atom_site_aniso_U_11
_atom_site_aniso_U_22
_atom_site_aniso_U_33
_atom_site_aniso_U_23
_atom_site_aniso_U_13
_atom_site_aniso_U_12
Pt1 0.00991(6) 0.01379(6) 0.01225(6) 0.00033(5) 0.00225(4) 0.00023(5)
N1 0.0121(9) 0.0144(8) 0.0140(9) -0.0004(7) 0.0021(7) 0.0004(7)
C2 0.0117(10) 0.0135(11) 0.0177(11) 0.0000(8) 0.0015(8) 0.0013(8)
C3 0.0132(10) 0.0130(10) 0.0165(11) 0.0013(9) 0.0028(8) 0.0015(9)
C4 0.0145(11) 0.0151(11) 0.0186(11) 0.0013(8) 0.0020(9) 0.0024(8)
C5 0.0216(12) 0.0206(11) 0.0140(11) 0.0019(9) 0.0033(9) 0.0017(10)
C6 0.0233(12) 0.0222(12) 0.0180(12) 0.0030(9) 0.0091(10) -0.0010(10)
C7 0.0171(11) 0.0206(12) 0.0229(12) 0.0008(10) 0.0069(10) -0.0043(9)
C8 0.0160(11) 0.0130(10) 0.0188(11) 0.0006(9) 0.0043(9) 0.0013(9)
C9 0.0140(11) 0.0147(10) 0.0230(12) -0.0003(9) 0.0031(9) -0.0020(9)
C10 0.0151(11) 0.0168(11) 0.0164(11) -0.0025(9) 0.0015(9) -0.0009(9)
N11 0.0161(10) 0.0319(11) 0.0133(10) 0.0005(8) 0.0042(8) -0.0033(8)
C12 0.0160(11) 0.0256(12) 0.0173(12) 0.0022(10) -0.0005(9) 0.0007(10)
O13 0.0277(10) 0.0488(12) 0.0167(9) -0.0042(8) 0.0038(8) -0.0116(9)
N14 0.0216(11) 0.0347(12) 0.0181(10) 0.0017(9) 0.0008(9) -0.0058(9)
C15 0.0211(12) 0.0243(12) 0.0273(13) 0.0031(11) -0.0017(10) -0.0034(10)
C16 0.0202(12) 0.0200(12) 0.0243(13) -0.0012(10) 0.0013(10) -0.0020(10)
C17 0.0217(12) 0.0204(12) 0.0241(13) -0.0015(10) 0.0027(10) -0.0035(10)
C18 0.0305(14) 0.0229(13) 0.0274(14) -0.0001(11) -0.0032(11) -0.0038(11)
C19 0.0471(19) 0.0334(16) 0.0353(16) -0.0028(13) -0.0147(14) -0.0081(14)
C20 0.078(3) 0.051(2) 0.051(2) 0.0042(18) -0.039(2) -0.008(2)
N31 0.0151(9) 0.0144(9) 0.0133(9) 0.0004(7) 0.0038(7) -0.0012(7)
C32 0.0147(11) 0.0153(10) 0.0137(10) 0.0002(8) 0.0048(8) -0.0011(8)
C33 0.0159(11) 0.0168(11) 0.0156(11) 0.0003(9) 0.0066(9) 0.0022(9)
C34 0.0159(11) 0.0190(11) 0.0216(12) 0.0006(9) 0.0060(9) 0.0023(9)
C35 0.0162(12) 0.0246(13) 0.0332(14) 0.0046(11) 0.0049(10) 0.0041(10)
C36 0.0257(14) 0.0166(12) 0.0434(16) 0.0059(11) 0.0113(12) 0.0093(10)
C37 0.0258(13) 0.0139(11) 0.0386(15) -0.0003(10) 0.0092(11) 0.0016(10)
C38 0.0186(12) 0.0158(11) 0.0240(12) -0.0002(9) 0.0085(10) 0.0011(9)
C39 0.0228(12) 0.0148(11) 0.0301(14) -0.0041(10) 0.0037(10) -0.0039(10)
C40 0.0176(12) 0.0209(12) 0.0212(12) -0.0030(10) 0.0012(9) -0.0033(10)
N41 0.0130(10) 0.0196(10) 0.0356(13) -0.0042(9) 0.0005(9) 0.0038(8)
C42 0.0154(12) 0.0263(13) 0.0260(13) -0.0012(10) -0.0003(10) -0.0001(10)
O43 0.0165(9) 0.0280(10) 0.0526(13) -0.0037(9) 0.0042(8) 0.0021(8)
N44 0.0153(10) 0.0225(11) 0.0451(15) -0.0046(10) -0.0012(10) -0.0002(9)
C45 0.0210(13) 0.0259(13) 0.0316(14) -0.0007(11) 0.0012(11) -0.0050(11)
C46 0.0168(12) 0.0220(12) 0.0270(13) -0.0009(10) 0.0026(10) -0.0009(10)
C47 0.0197(12) 0.0208(12) 0.0257(13) -0.0017(10) 0.0037(10) -0.0024(10)
C48 0.0192(12) 0.0232(12) 0.0256(13) -0.0021(10) 0.0046(10) -0.0002(10)
C49 0.0242(13) 0.0236(12) 0.0275(13) -0.0023(10) 0.0064(11) -0.0043(10)
C50 0.0250(14) 0.0262(13) 0.0352(15) -0.0022(12) 0.0028(12) -0.0056(11)
B61 0.0206(14) 0.0315(15) 0.0236(14) 0.0019(12) 0.0079(11) 0.0078(12)
F62 0.0311(9) 0.0330(8) 0.0340(9) 0.0005(7) 0.0070(7) -0.0024(7)
F63 0.0498(11) 0.0419(10) 0.0451(11) -0.0063(9) -0.0058(9) -0.0110(9)
F64 0.0316(10) 0.0414(10) 0.0719(14) -0.0057(10) -0.0010(9) 0.0114(8)
F65 0.0369(9) 0.0385(9) 0.0287(8) 0.0000(7) 0.0087(7) -0.0032(8)

loop_
_atom_type_symbol
_atom_type_description
_atom_type_scat_dispersion_real
_atom_type_scat_dispersion_imag
_atom_type_scat_source
C C 0.0033 0.0016 'International Tables Vol C Tables 4.2.6.8 and 6.1.1.4'
H H 0.0000 0.0000 'International Tables Vol C Tables 4.2.6.8 and 6.1.1.4'
B B 0.0013 0.0007 'International Tables Vol C Tables 4.2.6.8 and 6.1.1.4'
F F 0.0171 0.0103 'International Tables Vol C Tables 4.2.6.8 and 6.1.1.4'
N N 0.0061 0.0033 'International Tables Vol C Tables 4.2.6.8 and 6.1.1.4'
O O 0.0106 0.0060 'International Tables Vol C Tables 4.2.6.8 and 6.1.1.4'
Pt Pt -1.7033 8.3905 'International Tables Vol C Tables 4.2.6.8 and 6.1.1.4'

loop_
_geom_angle_atom_site_label_1
_geom_angle_atom_site_label_2
_geom_angle_atom_site_label_3
_geom_angle
_geom_angle_site_symmetry_1
_geom_angle_site_symmetry_3
_geom_angle_publ_flag
N1 Pt1 N1 180.0 . 3_655 ?
N1 Pt1 N31 89.46(7) 3_655 3_655 ?
N1 Pt1 N31 89.46(7) . . ?
N1 Pt1 N31 90.54(7) 3_655 . ?
N1 Pt1 N31 90.54(7) . 3_655 ?
N31 Pt1 N31 180.00(6) . 3_655 ?
C2 N1 Pt1 119.93(15) . . ?
C2 N1 C10 119.37(19) . . ?
C10 N1 Pt1 120.70(15) . . ?
N1 C2 H2 118.3 . . ?
N1 C2 C3 123.3(2) . . ?
C3 C2 H2 118.3 . . ?
C2 C3 C4 123.1(2) . . ?
C2 C3 C8 117.4(2) . . ?
C8 C3 C4 119.6(2) . . ?
C5 C4 C3 118.3(2) . . ?
C5 C4 N11 123.3(2) . . ?
N11 C4 C3 118.5(2) . . ?
C4 C5 H5 119.5 . . ?
C4 C5 C6 121.0(2) . . ?
C6 C5 H5 119.5 . . ?
C5 C6 H6 119.0 . . ?
C7 C6 C5 122.0(2) . . ?
C7 C6 H6 119.0 . . ?
C6 C7 H7 120.4 . . ?
C6 C7 C8 119.2(2) . . ?
C8 C7 H7 120.4 . . ?
C7 C8 C3 119.9(2) . . ?
C7 C8 C9 122.4(2) . . ?
C9 C8 C3 117.7(2) . . ?
C8 C9 H9 119.6 . . ?
C10 C9 C8 120.8(2) . . ?
C10 C9 H9 119.6 . . ?
N1 C10 H10 119.3 . . ?
C9 C10 N1 121.4(2) . . ?
C9 C10 H10 119.3 . . ?
C4 N11 H11 119(2) . . ?
C12 N11 C4 126.5(2) . . ?
C12 N11 H11 115(2) . . ?
O13 C12 N11 123.5(2) . . ?
O13 C12 N14 122.5(2) . . ?
N14 C12 N11 113.9(2) . . ?
C12 N14 H14 119(2) . . ?
C12 N14 C15 120.6(2) . . ?
C15 N14 H14 120(2) . . ?
N14 C15 H15A 108.9 . . ?
N14 C15 H15B 108.9 . . ?
N14 C15 C16 113.6(2) . . ?
H15A C15 H15B 107.7 . . ?
C16 C15 H15A 108.9 . . ?
C16 C15 H15B 108.9 . . ?
C15 C16 H16A 109.1 . . ?
C15 C16 H16B 109.1 . . ?
C15 C16 C17 112.7(2) . . ?
H16A C16 H16B 107.8 . . ?
C17 C16 H16A 109.1 . . ?
C17 C16 H16B 109.1 . . ?
C16 C17 H17A 109.1 . . ?
C16 C17 H17B 109.1 . . ?
H17A C17 H17B 107.8 . . ?
C18 C17 C16 112.5(2) . . ?
C18 C17 H17A 109.1 . . ?
C18 C17 H17B 109.1 . . ?
C17 C18 H18A 108.7 . . ?
C17 C18 H18B 108.7 . . ?
H18A C18 H18B 107.6 . . ?
C19 C18 C17 114.4(2) . . ?
C19 C18 H18A 108.7 . . ?
C19 C18 H18B 108.7 . . ?
C18 C19 H19A 109.1 . . ?
C18 C19 H19B 109.1 . . ?
C18 C19 C20 112.7(3) . . ?
H19A C19 H19B 107.8 . . ?
C20 C19 H19A 109.1 . . ?
C20 C19 H19B 109.1 . . ?
C19 C20 H20A 109.5 . . ?
C19 C20 H20B 109.5 . . ?
C19 C20 H20C 109.5 . . ?
H20A C20 H20B 109.5 . . ?
H20A C20 H20C 109.5 . . ?
H20B C20 H20C 109.5 . . ?
C32 N31 Pt1 119.28(15) . . ?
C32 N31 C40 119.6(2) . . ?
C40 N31 Pt1 121.00(16) . . ?
N31 C32 H32 118.6 . . ?
N31 C32 C33 122.8(2) . . ?
C33 C32 H32 118.6 . . ?
C32 C33 C34 122.2(2) . . ?
C32 C33 C38 117.9(2) . . ?
C38 C33 C34 119.9(2) . . ?
C35 C34 C33 118.4(2) . . ?
C35 C34 N41 123.4(2) . . ?
N41 C34 C33 118.2(2) . . ?
C34 C35 H35 119.8 . . ?
C34 C35 C36 120.3(2) . . ?
C36 C35 H35 119.8 . . ?
C35 C36 H36 118.6 . . ?
C37 C36 C35 122.7(2) . . ?
C37 C36 H36 118.6 . . ?
C36 C37 H37 120.6 . . ?
C36 C37 C38 118.7(2) . . ?
C38 C37 H37 120.6 . . ?
C37 C38 C33 119.9(2) . . ?
C37 C38 C39 122.7(2) . . ?
C39 C38 C33 117.5(2) . . ?
C38 C39 H39 119.6 . . ?
C40 C39 C38 120.8(2) . . ?
C40 C39 H39 119.6 . . ?
N31 C40 H40 119.3 . . ?
C39 C40 N31 121.4(2) . . ?
C39 C40 H40 119.3 . . ?
C34 N41 H41 121(2) . . ?
C34 N41 C42 126.8(2) . . ?
C42 N41 H41 112(2) . . ?
O43 C42 N41 122.8(2) . . ?
O43 C42 N44 124.3(2) . . ?
N44 C42 N41 112.9(2) . . ?
C42 N44 H44 119(2) . . ?
C42 N44 C45 122.1(2) . . ?
C45 N44 H44 118(2) . . ?
N44 C45 H45A 108.8 . . ?
N44 C45 H45B 108.8 . . ?
N44 C45 C46 113.6(2) . . ?
H45A C45 H45B 107.7 . . ?
C46 C45 H45A 108.8 . . ?
C46 C45 H45B 108.8 . . ?
C45 C46 H46A 109.4 . . ?
C45 C46 H46B 109.4 . . ?
C45 C46 C47 111.0(2) . . ?
H46A C46 H46B 108.0 . . ?
C47 C46 H46A 109.4 . . ?
C47 C46 H46B 109.4 . . ?
C46 C47 H47A 108.7 . . ?
C46 C47 H47B 108.7 . . ?
H47A C47 H47B 107.6 . . ?
C48 C47 C46 114.3(2) . . ?
C48 C47 H47A 108.7 . . ?
C48 C47 H47B 108.7 . . ?
C47 C48 H48A 109.1 . . ?
C47 C48 H48B 109.1 . . ?
C47 C48 C49 112.7(2) . . ?
H48A C48 H48B 107.8 . . ?
C49 C48 H48A 109.1 . . ?
C49 C48 H48B 109.1 . . ?
C48 C49 H49A 109.1 . . ?
C48 C49 H49B 109.1 . . ?
H49A C49 H49B 107.8 . . ?
C50 C49 C48 112.6(2) . . ?
C50 C49 H49A 109.1 . . ?
C50 C49 H49B 109.1 . . ?
C49 C50 H50A 109.5 . . ?
C49 C50 H50B 109.5 . . ?
C49 C50 H50C 109.5 . . ?
H50A C50 H50B 109.5 . . ?
H50A C50 H50C 109.5 . . ?
H50B C50 H50C 109.5 . . ?
F62 B61 F63 107.2(2) . . ?
F62 B61 F65 108.5(2) . . ?
F64 B61 F62 111.0(2) . . ?
F64 B61 F63 109.8(2) . . ?
F64 B61 F65 111.8(2) . . ?
F65 B61 F63 108.3(2) . . ?

loop_
_geom_bond_atom_site_label_1
_geom_bond_atom_site_label_2
_geom_bond_distance
_geom_bond_site_symmetry_2
_geom_bond_publ_flag
Pt1 N1 2.0201(19) . ?
Pt1 N1 2.0201(19) 3_655 ?
Pt1 N31 2.0208(19) 3_655 ?
Pt1 N31 2.0207(19) . ?
N1 C2 1.329(3) . ?
N1 C10 1.371(3) . ?
C2 H2 0.9500 . ?
C2 C3 1.406(3) . ?
C3 C4 1.439(3) . ?
C3 C8 1.427(3) . ?
C4 C5 1.382(3) . ?
C4 N11 1.400(3) . ?
C5 H5 0.9500 . ?
C5 C6 1.406(3) . ?
C6 H6 0.9500 . ?
C6 C7 1.363(3) . ?
C7 H7 0.9500 . ?
C7 C8 1.410(3) . ?
C8 C9 1.413(3) . ?
C9 H9 0.9500 . ?
C9 C10 1.358(3) . ?
C10 H10 0.9500 . ?
N11 H11 0.84(3) . ?
N11 C12 1.389(3) . ?
C12 O13 1.221(3) . ?
C12 N14 1.353(3) . ?
N14 H14 0.82(3) . ?
N14 C15 1.454(3) . ?
C15 H15A 0.9900 . ?
C15 H15B 0.9900 . ?
C15 C16 1.516(3) . ?
C16 H16A 0.9900 . ?
C16 H16B 0.9900 . ?
C16 C17 1.525(3) . ?
C17 H17A 0.9900 . ?
C17 H17B 0.9900 . ?
C17 C18 1.522(4) . ?
C18 H18A 0.9900 . ?
C18 H18B 0.9900 . ?
C18 C19 1.516(4) . ?
C19 H19A 0.9900 . ?
C19 H19B 0.9900 . ?
C19 C20 1.521(5) . ?
C20 H20A 0.9800 . ?
C20 H20B 0.9800 . ?
C20 H20C 0.9800 . ?
N31 C32 1.327(3) . ?
N31 C40 1.370(3) . ?
C32 H32 0.9500 . ?
C32 C33 1.410(3) . ?
C33 C34 1.437(3) . ?
C33 C38 1.422(3) . ?
C34 C35 1.379(3) . ?
C34 N41 1.391(3) . ?
C35 H35 0.9500 . ?
C35 C36 1.406(4) . ?
C36 H36 0.9500 . ?
C36 C37 1.365(4) . ?
C37 H37 0.9500 . ?
C37 C38 1.410(3) . ?
C38 C39 1.415(3) . ?
C39 H39 0.9500 . ?
C39 C40 1.358(3) . ?
C40 H40 0.9500 . ?
N41 H41 0.79(3) . ?
N41 C42 1.394(3) . ?
C42 O43 1.219(3) . ?
C42 N44 1.349(3) . ?
N44 H44 0.86(3) . ?
N44 C45 1.455(3) . ?
C45 H45A 0.9900 . ?
C45 H45B 0.9900 . ?
C45 C46 1.523(4) . ?
C46 H46A 0.9900 . ?
C46 H46B 0.9900 . ?
C46 C47 1.530(3) . ?
C47 H47A 0.9900 . ?
C47 H47B 0.9900 . ?
C47 C48 1.517(3) . ?
C48 H48A 0.9900 . ?
C48 H48B 0.9900 . ?
C48 C49 1.529(3) . ?
C49 H49A 0.9900 . ?
C49 H49B 0.9900 . ?
C49 C50 1.513(4) . ?
C50 H50A 0.9800 . ?
C50 H50B 0.9800 . ?
C50 H50C 0.9800 . ?
B61 F62 1.377(3) . ?
B61 F63 1.426(4) . ?
B61 F64 1.348(3) . ?
B61 F65 1.380(3) . ?

loop_
_geom_hbond_atom_site_label_D
_geom_hbond_atom_site_label_H
_geom_hbond_atom_site_label_A
_geom_hbond_distance_DH
_geom_hbond_distance_HA
_geom_hbond_distance_DA
_geom_hbond_angle_DHA
_geom_hbond_site_symmetry_A
_geom_hbond_publ_flag
N11 H11 F62 0.84(3) 2.16(3) 2.979(3) 167(3) . yes
N14 H14 F63 0.82(3) 2.35(3) 3.136(3) 160(3) . yes
N41 H41 F65 0.79(3) 2.42(3) 3.131(3) 152(3) . yes
N44 H44 F65 0.86(3) 2.16(3) 2.985(3) 160(3) . yes

loop_
_geom_torsion_atom_site_label_1
_geom_torsion_atom_site_label_2
_geom_torsion_atom_site_label_3
_geom_torsion_atom_site_label_4
_geom_torsion
_geom_torsion_site_symmetry_1
_geom_torsion_site_symmetry_2
_geom_torsion_site_symmetry_3
_geom_torsion_site_symmetry_4
_geom_torsion_publ_flag
Pt1 N1 C2 C3 179.64(16) . . . . ?
Pt1 N1 C10 C9 -177.83(17) . . . . ?
Pt1 N31 C32 C33 175.15(16) . . . . ?
Pt1 N31 C40 C39 -176.00(19) . . . . ?
N1 C2 C3 C4 179.1(2) . . . . ?
N1 C2 C3 C8 -1.7(3) . . . . ?
C2 N1 C10 C9 1.3(3) . . . . ?
C2 C3 C4 C5 178.8(2) . . . . ?
C2 C3 C4 N11 -1.7(3) . . . . ?
C2 C3 C8 C7 -179.6(2) . . . . ?
C2 C3 C8 C9 1.2(3) . . . . ?
C3 C4 C5 C6 0.8(3) . . . . ?
C3 C4 N11 C12 162.6(2) . . . . ?
C3 C8 C9 C10 0.5(3) . . . . ?
C4 C3 C8 C7 -0.4(3) . . . . ?
C4 C3 C8 C9 -179.6(2) . . . . ?
C4 C5 C6 C7 -0.6(4) . . . . ?
C4 N11 C12 O13 7.5(4) . . . . ?
C4 N11 C12 N14 -171.8(2) . . . . ?
C5 C4 N11 C12 -17.9(4) . . . . ?
C5 C6 C7 C8 -0.1(4) . . . . ?
C6 C7 C8 C3 0.6(3) . . . . ?
C6 C7 C8 C9 179.8(2) . . . . ?
C7 C8 C9 C10 -178.7(2) . . . . ?
C8 C3 C4 C5 -0.3(3) . . . . ?
C8 C3 C4 N11 179.2(2) . . . . ?
C8 C9 C10 N1 -1.8(3) . . . . ?
C10 N1 C2 C3 0.5(3) . . . . ?
N11 C4 C5 C6 -178.6(2) . . . . ?
N11 C12 N14 C15 178.8(2) . . . . ?
C12 N14 C15 C16 82.1(3) . . . . ?
O13 C12 N14 C15 -0.4(4) . . . . ?
N14 C15 C16 C17 -173.8(2) . . . . ?
C15 C16 C17 C18 179.1(2) . . . . ?
C16 C17 C18 C19 172.2(2) . . . . ?
C17 C18 C19 C20 -174.8(3) . . . . ?
N31 C32 C33 C34 -178.3(2) . . . . ?
N31 C32 C33 C38 1.3(3) . . . . ?
C32 N31 C40 C39 0.7(3) . . . . ?
C32 C33 C34 C35 178.9(2) . . . . ?
C32 C33 C34 N41 -1.1(3) . . . . ?
C32 C33 C38 C37 -179.9(2) . . . . ?
C32 C33 C38 C39 -0.1(3) . . . . ?
C33 C34 C35 C36 1.1(4) . . . . ?
C33 C34 N41 C42 -150.2(2) . . . . ?
C33 C38 C39 C40 -0.7(4) . . . . ?
C34 C33 C38 C37 -0.3(3) . . . . ?
C34 C33 C38 C39 179.5(2) . . . . ?
C34 C35 C36 C37 -0.6(4) . . . . ?
C34 N41 C42 O43 -10.8(4) . . . . ?
C34 N41 C42 N44 168.2(2) . . . . ?
C35 C34 N41 C42 29.8(4) . . . . ?
C35 C36 C37 C38 -0.4(4) . . . . ?
C36 C37 C38 C33 0.8(4) . . . . ?
C36 C37 C38 C39 -179.0(3) . . . . ?
C37 C38 C39 C40 179.1(2) . . . . ?
C38 C33 C34 C35 -0.7(3) . . . . ?
C38 C33 C34 N41 179.3(2) . . . . ?
C38 C39 C40 N31 0.5(4) . . . . ?
C40 N31 C32 C33 -1.6(3) . . . . ?
N41 C34 C35 C36 -178.9(2) . . . . ?
N41 C42 N44 C45 -174.8(2) . . . . ?
C42 N44 C45 C46 -102.7(3) . . . . ?
O43 C42 N44 C45 4.2(4) . . . . ?
N44 C45 C46 C47 -177.9(2) . . . . ?
C45 C46 C47 C48 -177.9(2) . . . . ?
C46 C47 C48 C49 176.5(2) . . . . ?
C47 C48 C49 C50 -176.9(2) . . . . ?
